data_2239589
loop_
_publ_author_name
'Rivera, Augusto'
'Miranda-Carvajal, Ingrid'
'Osorio, H\'ector Jairo'
'R\'ios-Motta, Jaime'
'Bolte, Michael'

_publ_section_title
;
 1,3-Bis(3-<i>tert</i>-butyl-2-hydroxy-5-methoxybenzyl)hexahydropyrimidin-5-ol
 monohydrate
;
_journal_issue 6
_journal_name_full 'Acta Crystallographica Section E'
_journal_page_first o687
_journal_page_last o688
_journal_paper_doi 10.1107/S1600536814010769
_journal_volume 70
_journal_year 2014
_chemical_formula_iupac 'C28 H42 N2 O5, H2 O'
_chemical_formula_moiety 'C28 H42 N2 O5, H2 O'
_chemical_formula_sum 'C28 H44 N2 O6'
_chemical_formula_weight 504.65
_chemical_name_systematic
;
1,3-Bis(3-<i>tert</i>-butyl-2-hydroxy-5-methoxybenzyl)hexahydropyrimidin-5-ol
monohydrate
;
_space_group_crystal_system orthorhombic
_space_group_IT_number 62
_space_group_name_Hall '-P 2ac 2n'
_space_group_name_H-M_alt 'P n m a'
_symmetry_space_group_name_Hall '-P 2ac 2n'
_symmetry_space_group_name_H-M 'P n m a'
_atom_sites_solution_hydrogens mixed
_audit_creation_method SHELXL-2013
_cell_angle_alpha 90
_cell_angle_beta 90
_cell_angle_gamma 90
_cell_formula_units_Z 4
_cell_length_a 8.2629(5)
_cell_length_b 33.093(3)
_cell_length_c 10.0877(6)
_cell_measurement_reflns_used 25046
_cell_measurement_temperature 173(2)
_cell_measurement_theta_max 26.5
_cell_measurement_theta_min 1.9
_cell_volume 2758.4(3)
_computing_cell_refinement 'X-Area (Stoe & Cie, 2001)'
_computing_data_collection 'X-Area (Stoe & Cie, 2001)'
_computing_data_reduction 'X-Area (Stoe & Cie, 2001)'
_computing_molecular_graphics 'XP in SHELXTL (Sheldrick, 2008) and Mercury (Macrae <i>et al.</i>, 2008)'
_computing_publication_material 'SHELXL2013  (Sheldrick, 2008)'
_computing_structure_refinement 'SHELXL2013 (Sheldrick, 2008)'
_computing_structure_solution 'SHELXS2013 (Sheldrick, 2008)'
_diffrn_ambient_temperature 173(2)
_diffrn_measured_fraction_theta_full 0.998
_diffrn_measured_fraction_theta_max 0.999
_diffrn_measurement_device_type 'STOE IPDS II two-circle-diffractometer'
_diffrn_measurement_method \w
_diffrn_radiation_type MoK\a
_diffrn_radiation_wavelength 0.71073
_diffrn_reflns_av_R_equivalents 0.1086
_diffrn_reflns_limit_h_max 9
_diffrn_reflns_limit_h_min -9
_diffrn_reflns_limit_k_max 39
_diffrn_reflns_limit_k_min -38
_diffrn_reflns_limit_l_max 12
_diffrn_reflns_limit_l_min -11
_diffrn_reflns_number 22328
_diffrn_reflns_theta_full 25.000
_diffrn_reflns_theta_max 25.024
_diffrn_reflns_theta_min 2.111
_exptl_absorpt_coefficient_mu 0.085
_exptl_absorpt_correction_T_max 0.982
_exptl_absorpt_correction_T_min 0.975
_exptl_absorpt_correction_type multi-scan
_exptl_absorpt_process_details '(X-Area; Stoe & Cie, 2001)'
_exptl_crystal_colour colourless
_exptl_crystal_density_diffrn 1.215
_exptl_crystal_description block
_exptl_crystal_F_000 1096
_exptl_crystal_size_max 0.250
_exptl_crystal_size_mid 0.230
_exptl_crystal_size_min 0.160
_refine_diff_density_max 0.261
_refine_diff_density_min -0.307
_refine_ls_extinction_method none
_refine_ls_goodness_of_fit_ref 1.173
_refine_ls_hydrogen_treatment mixed
_refine_ls_matrix_type full
_refine_ls_number_parameters 179
_refine_ls_number_reflns 2464
_refine_ls_number_restraints 0
_refine_ls_restrained_S_all 1.173
_refine_ls_R_factor_all 0.0806
_refine_ls_R_factor_gt 0.0748
_refine_ls_shift/su_max 0.009
_refine_ls_shift/su_mean 0.000
_refine_ls_structure_factor_coef Fsqd
_refine_ls_weighting_details 'w=1/[\s^2^(Fo^2^)+(0.0336P)^2^+2.7349P] where P=(Fo^2^+2Fc^2^)/3'
_refine_ls_weighting_scheme calc
_refine_ls_wR_factor_gt 0.1374
_refine_ls_wR_factor_ref 0.1403
_reflns_number_gt 2228
_reflns_number_total 2464
_reflns_threshold_expression 'I > 2\s(I)'
_cod_data_source_file sj5401sup1.cif
_cod_data_source_block I
_cod_database_code 2239589
_cod_database_fobs_code 2239589
_shelx_space_group_comment
;
The symmetry employed for this shelxl refinement is uniquely defined
by the following loop, which should always be used as a source of
symmetry information in preference to the above space-group names.
They are only intended as comments.
;
_shelx_estimated_absorpt_t_min 0.979
_shelx_estimated_absorpt_t_max 0.987
_shelxl_version_number 2.013

loop_
_space_group_symop_operation_xyz
'x, y, z'
'-x+1/2, -y, z+1/2'
'x+1/2, -y+1/2, -z+1/2'
'-x, y+1/2, -z'
'-x, -y, -z'
'x-1/2, y, -z-1/2'
'-x-1/2, y-1/2, z-1/2'
'x, -y-1/2, z'

loop_
_atom_site_type_symbol
_atom_site_label
_atom_site_fract_x
_atom_site_fract_y
_atom_site_fract_z
_atom_site_U_iso_or_equiv
_atom_site_adp_type
_atom_site_calc_flag
_atom_site_occupancy
_atom_site_disorder_assembly
_atom_site_disorder_group
O O1 0.4835(2) 0.17942(5) 0.52432(17) 0.0322(4) Uani d 1 . .
H H1 0.405(4) 0.1990(10) 0.546(3) 0.064(10) Uiso d 1 . .
O O2 0.1840(2) 0.03093(5) 0.5809(2) 0.0503(6) Uani d 1 . .
O O3 -0.0101(4) 0.2500 0.3032(3) 0.0390(10) Uani d 0.836(8) A 1
H H3 -0.109(8) 0.2500 0.338(6) 0.059 Uiso d 0.836(8) A 1
O O3' 0.253(2) 0.2500 0.3421(19) 0.058(6) Uiso d 0.164(8) A 2
H H3' 0.2334 0.2500 0.2606 0.087 Uiso d 0.164(8) A 2
N N1 0.2068(2) 0.21393(5) 0.60143(18) 0.0261(4) Uani d 1 . .
C C1 0.1795(4) 0.2500 0.6823(3) 0.0264(7) Uani d 1 . .
H H1A 0.2544 0.2500 0.7589 0.032 Uiso calc 1 . .
H H1B 0.0672 0.2500 0.7165 0.032 Uiso calc 1 . .
C C2 0.1058(4) 0.2500 0.4066(3) 0.0310(7) Uani d 1 . .
H H2 0.2162 0.2500 0.3659 0.037 Uiso calc 0.836(8) A 1
H H2' 0.0174 0.2500 0.3389 0.037 Uiso calc 0.164(8) A 2
C C3 0.0894(3) 0.21229(6) 0.4924(2) 0.0302(5) Uani d 1 . .
H H3A -0.0217 0.2106 0.5287 0.036 Uiso calc 1 . .
H H3B 0.1090 0.1879 0.4379 0.036 Uiso calc 1 . .
C C4 0.2008(3) 0.17720(6) 0.6846(2) 0.0301(5) Uani d 1 . .
H H4A 0.0874 0.1721 0.7114 0.036 Uiso calc 1 . .
H H4B 0.2649 0.1818 0.7662 0.036 Uiso calc 1 . .
C C5 0.2659(3) 0.14019(6) 0.6138(2) 0.0267(5) Uani d 1 . .
C C6 0.4081(3) 0.14241(6) 0.5402(2) 0.0269(5) Uani d 1 . .
C C7 0.4776(3) 0.10750(6) 0.4830(2) 0.0272(5) Uani d 1 . .
C C8 0.3949(3) 0.07128(7) 0.5020(2) 0.0322(5) Uani d 1 . .
H H8 0.4383 0.0472 0.4648 0.039 Uiso calc 1 . .
C C9 0.2515(3) 0.06899(7) 0.5731(3) 0.0339(6) Uani d 1 . .
C C10 0.1861(3) 0.10328(7) 0.6299(2) 0.0301(5) Uani d 1 . .
H H10 0.0884 0.1018 0.6793 0.036 Uiso calc 1 . .
C C11 0.6395(3) 0.10903(7) 0.4079(2) 0.0302(5) Uani d 1 . .
C C12 0.6259(3) 0.13624(8) 0.2851(2) 0.0386(6) Uani d 1 . .
H H12A 0.7300 0.1368 0.2385 0.058 Uiso calc 1 . .
H H12B 0.5970 0.1637 0.3126 0.058 Uiso calc 1 . .
H H12C 0.5422 0.1256 0.2258 0.058 Uiso calc 1 . .
C C13 0.7719(3) 0.12506(8) 0.5006(2) 0.0375(6) Uani d 1 . .
H H13A 0.8751 0.1261 0.4530 0.056 Uiso calc 1 . .
H H13B 0.7822 0.1071 0.5774 0.056 Uiso calc 1 . .
H H13C 0.7429 0.1523 0.5309 0.056 Uiso calc 1 . .
C C14 0.6927(3) 0.06718(8) 0.3597(3) 0.0463(7) Uani d 1 . .
H H14A 0.7957 0.0695 0.3122 0.070 Uiso calc 1 . .
H H14B 0.6102 0.0561 0.3001 0.070 Uiso calc 1 . .
H H14C 0.7062 0.0492 0.4360 0.070 Uiso calc 1 . .
C C15 0.0445(4) 0.02625(8) 0.6617(4) 0.0574(9) Uani d 1 . .
H H15A 0.0090 -0.0020 0.6594 0.086 Uiso calc 1 . .
H H15B -0.0423 0.0437 0.6284 0.086 Uiso calc 1 . .
H H15C 0.0707 0.0339 0.7531 0.086 Uiso calc 1 . .
O O1W -0.3119(4) 0.2500 0.4322(3) 0.0694(9) Uani d 1 . .
H H1W -0.3666 0.2706 0.4510 0.104 Uiso d 1 . .

loop_
_atom_site_aniso_label
_atom_site_aniso_U_11
_atom_site_aniso_U_22
_atom_site_aniso_U_33
_atom_site_aniso_U_12
_atom_site_aniso_U_13
_atom_site_aniso_U_23
O1 0.0300(9) 0.0264(8) 0.0403(9) -0.0030(7) 0.0049(8) 0.0005(7)
O2 0.0512(12) 0.0248(9) 0.0750(14) -0.0087(8) 0.0206(11) -0.0029(9)
O3 0.0355(19) 0.0515(19) 0.0301(17) 0.000 -0.0060(14) 0.000
N1 0.0302(10) 0.0222(9) 0.0261(10) 0.0024(7) 0.0019(8) -0.0003(7)
C1 0.0272(17) 0.0238(15) 0.0281(17) 0.000 0.0024(14) 0.000
C2 0.0301(18) 0.0344(17) 0.0287(17) 0.000 -0.0030(15) 0.000
C3 0.0318(13) 0.0288(12) 0.0300(12) -0.0011(9) -0.0027(10) -0.0029(9)
C4 0.0338(13) 0.0271(12) 0.0294(12) 0.0022(9) 0.0058(10) 0.0028(9)
C5 0.0265(12) 0.0273(11) 0.0261(11) 0.0029(9) -0.0001(9) 0.0029(9)
C6 0.0253(11) 0.0270(11) 0.0283(12) -0.0008(9) -0.0029(10) 0.0025(9)
C7 0.0253(12) 0.0298(11) 0.0263(11) 0.0029(9) -0.0035(10) 0.0002(9)
C8 0.0352(13) 0.0258(11) 0.0356(13) 0.0035(9) 0.0011(11) -0.0018(9)
C9 0.0360(13) 0.0234(11) 0.0421(14) -0.0026(10) -0.0004(12) 0.0026(10)
C10 0.0265(12) 0.0300(12) 0.0337(13) 0.0000(9) 0.0027(10) 0.0044(9)
C11 0.0269(12) 0.0349(12) 0.0290(12) 0.0031(10) 0.0010(10) -0.0020(10)
C12 0.0331(14) 0.0535(15) 0.0292(13) 0.0014(11) 0.0031(11) 0.0023(11)
C13 0.0243(12) 0.0557(15) 0.0324(13) 0.0027(11) -0.0006(10) -0.0006(11)
C14 0.0408(16) 0.0419(14) 0.0563(17) 0.0058(12) 0.0137(14) -0.0075(13)
C15 0.0542(18) 0.0335(14) 0.085(2) -0.0102(13) 0.0229(17) 0.0044(14)
O1W 0.0420(18) 0.096(3) 0.070(2) 0.000 0.0107(17) 0.000

loop_
_atom_type_symbol
_atom_type_description
_atom_type_scat_dispersion_real
_atom_type_scat_dispersion_imag
_atom_type_scat_source
C C 0.0033 0.0016 'International Tables Vol C Tables 4.2.6.8 and 6.1.1.4'
H H 0.0000 0.0000 'International Tables Vol C Tables 4.2.6.8 and 6.1.1.4'
N N 0.0061 0.0033 'International Tables Vol C Tables 4.2.6.8 and 6.1.1.4'
O O 0.0106 0.0060 'International Tables Vol C Tables 4.2.6.8 and 6.1.1.4'

loop_
_geom_angle_atom_site_label_1
_geom_angle_atom_site_label_2
_geom_angle_atom_site_label_3
_geom_angle_site_symmetry_1
_geom_angle_site_symmetry_3
_geom_angle
C6 O1 H1 . . 106(2)
C9 O2 C15 . . 117.4(2)
C2 O3 H3 . . 109(4)
C2 O3' H3' . . 107.1
C1 N1 C3 . . 110.24(19)
C1 N1 C4 . . 110.44(18)
C3 N1 C4 . . 111.89(17)
N1 C1 N1 . 8_565 109.3(2)
N1 C1 H1A . . 109.8
N1 C1 H1A 8_565 . 109.8
N1 C1 H1B . . 109.8
N1 C1 H1B 8_565 . 109.8
H1A C1 H1B . . 108.3
O3' C2 C3 . 8_565 110.3(4)
O3 C2 C3 . 8_565 110.95(19)
O3' C2 C3 . . 110.3(4)
O3 C2 C3 . . 110.95(19)
C3 C2 C3 8_565 . 109.9(3)
O3 C2 H2 . . 108.3
C3 C2 H2 8_565 . 108.3
C3 C2 H2 . . 108.3
O3' C2 H2' . . 108.8
C3 C2 H2' 8_565 . 108.8
C3 C2 H2' . . 108.8
N1 C3 C2 . . 109.6(2)
N1 C3 H3A . . 109.7
C2 C3 H3A . . 109.7
N1 C3 H3B . . 109.7
C2 C3 H3B . . 109.7
H3A C3 H3B . . 108.2
N1 C4 C5 . . 112.64(18)
N1 C4 H4A . . 109.1
C5 C4 H4A . . 109.1
N1 C4 H4B . . 109.1
C5 C4 H4B . . 109.1
H4A C4 H4B . . 107.8
C6 C5 C10 . . 120.4(2)
C6 C5 C4 . . 120.53(19)
C10 C5 C4 . . 118.9(2)
O1 C6 C5 . . 119.23(19)
O1 C6 C7 . . 119.6(2)
C5 C6 C7 . . 121.2(2)
C8 C7 C6 . . 116.6(2)
C8 C7 C11 . . 121.5(2)
C6 C7 C11 . . 121.83(19)
C9 C8 C7 . . 122.5(2)
C9 C8 H8 . . 118.8
C7 C8 H8 . . 118.8
O2 C9 C10 . . 124.6(2)
O2 C9 C8 . . 115.1(2)
C10 C9 C8 . . 120.2(2)
C9 C10 C5 . . 119.0(2)
C9 C10 H10 . . 120.5
C5 C10 H10 . . 120.5
C14 C11 C13 . . 107.6(2)
C14 C11 C12 . . 107.2(2)
C13 C11 C12 . . 110.0(2)
C14 C11 C7 . . 112.09(19)
C13 C11 C7 . . 109.33(19)
C12 C11 C7 . . 110.68(19)
C11 C12 H12A . . 109.5
C11 C12 H12B . . 109.5
H12A C12 H12B . . 109.5
C11 C12 H12C . . 109.5
H12A C12 H12C . . 109.5
H12B C12 H12C . . 109.5
C11 C13 H13A . . 109.5
C11 C13 H13B . . 109.5
H13A C13 H13B . . 109.5
C11 C13 H13C . . 109.5
H13A C13 H13C . . 109.5
H13B C13 H13C . . 109.5
C11 C14 H14A . . 109.5
C11 C14 H14B . . 109.5
H14A C14 H14B . . 109.5
C11 C14 H14C . . 109.5
H14A C14 H14C . . 109.5
H14B C14 H14C . . 109.5
O2 C15 H15A . . 109.5
O2 C15 H15B . . 109.5
H15A C15 H15B . . 109.5
O2 C15 H15C . . 109.5
H15A C15 H15C . . 109.5
H15B C15 H15C . . 109.5

loop_
_geom_bond_atom_site_label_1
_geom_bond_atom_site_label_2
_geom_bond_site_symmetry_2
_geom_bond_distance
O1 C6 . 1.383(3)
O1 H1 . 0.94(3)
O2 C9 . 1.380(3)
O2 C15 . 1.420(3)
O3 C2 . 1.417(4)
O3 H3 . 0.89(6)
O3' C2 . 1.378(19)
O3' H3' . 0.8375
N1 C1 . 1.463(2)
N1 C3 . 1.468(3)
N1 C4 . 1.478(3)
C1 N1 8_565 1.463(2)
C1 H1A . 0.9900
C1 H1B . 0.9900
C2 C3 8_565 1.525(3)
C2 C3 . 1.525(3)
C2 H2 . 1.0000
C2 H2' . 1.0000
C3 H3A . 0.9900
C3 H3B . 0.9900
C4 C5 . 1.516(3)
C4 H4A . 0.9900
C4 H4B . 0.9900
C5 C6 . 1.392(3)
C5 C10 . 1.397(3)
C6 C7 . 1.413(3)
C7 C8 . 1.393(3)
C7 C11 . 1.538(3)
C8 C9 . 1.388(3)
C8 H8 . 0.9500
C9 C10 . 1.381(3)
C10 H10 . 0.9500
C11 C14 . 1.532(3)
C11 C13 . 1.534(3)
C11 C12 . 1.536(3)
C12 H12A . 0.9800
C12 H12B . 0.9800
C12 H12C . 0.9800
C13 H13A . 0.9800
C13 H13B . 0.9800
C13 H13C . 0.9800
C14 H14A . 0.9800
C14 H14B . 0.9800
C14 H14C . 0.9800
C15 H15A . 0.9800
C15 H15B . 0.9800
C15 H15C . 0.9800
O1W H1W . 0.8401

loop_
_geom_hbond_atom_site_label_D
_geom_hbond_atom_site_label_H
_geom_hbond_atom_site_label_A
_geom_hbond_site_symmetry_A
_geom_hbond_distance_DH
_geom_hbond_distance_HA
_geom_hbond_distance_DA
_geom_hbond_angle_DHA
O1 H1 N1 . 0.94(3) 1.80(3) 2.671(2) 153(3)
O3 H3 O1W . 0.89(6) 1.93(6) 2.813(4) 174(5)
O1W H1W O1 8_465 0.84 2.19 3.029(2) 172.6

loop_
_geom_torsion_atom_site_label_1
_geom_torsion_atom_site_label_2
_geom_torsion_atom_site_label_3
_geom_torsion_atom_site_label_4
_geom_torsion_site_symmetry_1
_geom_torsion_site_symmetry_4
_geom_torsion
C3 N1 C1 N1 . 8_565 -63.1(3)
C4 N1 C1 N1 . 8_565 172.70(17)
C1 N1 C3 C2 . . 59.1(3)
C4 N1 C3 C2 . . -177.6(2)
O3' C2 C3 N1 . . 67.0(8)
O3 C2 C3 N1 . . -177.8(2)
C3 C2 C3 N1 8_565 . -54.8(3)
C1 N1 C4 C5 . . -166.7(2)
C3 N1 C4 C5 . . 70.1(2)
N1 C4 C5 C6 . . 44.2(3)
N1 C4 C5 C10 . . -139.5(2)
C10 C5 C6 O1 . . 179.2(2)
C4 C5 C6 O1 . . -4.6(3)
C10 C5 C6 C7 . . -1.7(3)
C4 C5 C6 C7 . . 174.6(2)
O1 C6 C7 C8 . . -179.5(2)
C5 C6 C7 C8 . . 1.3(3)
O1 C6 C7 C11 . . 2.6(3)
C5 C6 C7 C11 . . -176.6(2)
C6 C7 C8 C9 . . 0.0(3)
C11 C7 C8 C9 . . 177.8(2)
C15 O2 C9 C10 . . -5.2(4)
C15 O2 C9 C8 . . 174.9(2)
C7 C8 C9 O2 . . 179.1(2)
C7 C8 C9 C10 . . -0.9(4)
O2 C9 C10 C5 . . -179.5(2)
C8 C9 C10 C5 . . 0.5(4)
C6 C5 C10 C9 . . 0.7(3)
C4 C5 C10 C9 . . -175.5(2)
C8 C7 C11 C14 . . 0.1(3)
C6 C7 C11 C14 . . 177.9(2)
C8 C7 C11 C13 . . -119.1(2)
C6 C7 C11 C13 . . 58.7(3)
C8 C7 C11 C12 . . 119.7(2)
C6 C7 C11 C12 . . -62.6(3)
